data_4032113
loop_
_publ_author_name
'Zhu, Chongwei'
'Rives, Arnaud'
'Duhayon, Carine'
'Maraval, Val\'erie'
'Chauvin, Remi'

_publ_section_title
;
 Lipidic Carbo-benzenes: Molecular Probes of Magnetic Anisotropy and
 Stacking Properties of \a-Graphyne.
;
_journal_issue 2
_journal_name_full 'The Journal of organic chemistry'
_journal_page_first 925
_journal_page_last 935
_journal_paper_doi 10.1021/acs.joc.6b02397
_journal_volume 82
_journal_year 2017
_chemical_formula_moiety 'C58 H54, C H Cl3'
_chemical_formula_sum 'C59 H55 Cl3'
_chemical_formula_weight 870.44
_space_group_IT_number 2
_symmetry_cell_setting triclinic
_symmetry_space_group_name_Hall '-P 1'
_symmetry_space_group_name_H-M 'P -1'
_atom_sites_solution_hydrogens difmap
_atom_sites_solution_primary other
_cell_angle_alpha 92.0053(16)
_cell_angle_beta 110.5356(15)
_cell_angle_gamma 91.6484(16)
_cell_formula_units_Z 2
_cell_length_a 13.1786(5)
_cell_length_b 13.3182(5)
_cell_length_c 14.4208(6)
_cell_measurement_reflns_used 9808
_cell_measurement_temperature 100
_cell_measurement_theta_max 27
_cell_measurement_theta_min 2
_cell_volume 2366.50(16)
_computing_cell_refinement 'Apex2 (Bruker AXS, 2006)'
_computing_data_collection 'Apex2 (Bruker AXS, 2006)'
_computing_data_reduction 'Apex2 (Bruker AXS, 2006)'
_computing_molecular_graphics 'CAMERON (Watkin et al., 1996)'
_computing_publication_material 'CRYSTALS (Betteridge et al., 2003)'
_computing_structure_refinement 'CRYSTALS (Betteridge et al., 2003)'
_computing_structure_solution 'Superflip (Palatinus & Chapuis, 2007)'
_diffrn_ambient_temperature 100
_diffrn_measured_fraction_theta_full 0.893
_diffrn_measured_fraction_theta_max 0.691
_diffrn_measurement_device Area
_diffrn_measurement_device_type 'Bruker Kappa Apex2'
_diffrn_measurement_method '\f & \w scans'
_diffrn_radiation_monochromator graphite
_diffrn_radiation_type 'Mo K\a'
_diffrn_radiation_wavelength 0.71073
_diffrn_reflns_av_R_equivalents 0.032
_diffrn_reflns_limit_h_max 19
_diffrn_reflns_limit_h_min -18
_diffrn_reflns_limit_k_max 22
_diffrn_reflns_limit_k_min -19
_diffrn_reflns_limit_l_max 20
_diffrn_reflns_limit_l_min -20
_diffrn_reflns_number 123166
_diffrn_reflns_theta_full 25.124
_diffrn_reflns_theta_max 37.498
_diffrn_reflns_theta_min 1.531
_diffrn_standards_number 0
_exptl_absorpt_coefficient_mu 0.232
_exptl_absorpt_correction_T_max 0.97
_exptl_absorpt_correction_T_min 0.88
_exptl_absorpt_correction_type multi-scan
_exptl_absorpt_process_details 'SADABS (Siemens, 1996)'
_exptl_crystal_colour 'dark red'
_exptl_crystal_density_diffrn 1.221
_exptl_crystal_density_method 'not measured'
_exptl_crystal_description block
_exptl_crystal_F_000 920
_exptl_crystal_size_max 0.200
_exptl_crystal_size_mid 0.150
_exptl_crystal_size_min 0.150
_refine_diff_density_max 0.52
_refine_diff_density_min -0.35
_refine_ls_extinction_method None
_refine_ls_goodness_of_fit_ref 1.0599
_refine_ls_hydrogen_treatment constr
_refine_ls_matrix_type full
_refine_ls_number_parameters 559
_refine_ls_number_reflns 12269
_refine_ls_number_restraints 0
_refine_ls_R_factor_all 0.0621
_refine_ls_R_factor_gt 0.0410
_refine_ls_shift/su_max 0.0005088
_refine_ls_shift/su_mean 0.0000363
_refine_ls_structure_factor_coef F
_refine_ls_weighting_details
;
 Method, part 1, Chebychev polynomial, (Watkin, 1994, Prince, 1982) 
 [weight] = 1.0/[A~0~*T~0~(x)+A~1~*T~1~(x) ... +A~n-1~]*T~n-1~(x)] 
 where A~i~ are the Chebychev coefficients listed below and x= Fcalc/Fmax 
 Method = Robust Weighting (Prince, 1982) 
 W = [weight] * [1-(deltaF/6*sigmaF)^2^]^2^ 
 A~i~ are: 
 0.175 0.150 0.517E-01 
;
_refine_ls_weighting_scheme calc
_refine_ls_wR_factor_all 0.0801
_refine_ls_wR_factor_gt 0.0431
_refine_ls_wR_factor_ref 0.0408
_reflns_limit_h_max 17
_reflns_limit_h_min -19
_reflns_limit_k_max 22
_reflns_limit_k_min -22
_reflns_limit_l_max 20
_reflns_limit_l_min 0
_reflns_number_gt 13234
_reflns_number_total 17221
_reflns_threshold_expression I>2.0\s(I)
_oxford_refine_ls_r_factor_ref 0.0380
_oxford_reflns_number_all 17188
_oxford_reflns_threshold_expression_ref I>3.0\s(I)
_cod_data_source_file jo6b02397_si_002.cif
_cod_data_source_block cpd-11b
_cod_depositor_comments
;
The following automatic conversions were performed:

'_atom_sites_solution_primary' value 'Other' changed to 'other'
according to
/usr/data/users/saulius/crontab/automatic-downloads/rss-feeds/ACS/lib/dictionaries/cif_core.dic
dictionary named 'cif_core.dic' version 2.4.2 from 2011-04-26.

Automatic conversion script
Id: cif_fix_values 4268 2015-11-12 08:31:59Z antanas 

 Adding full bibliography for 4032109--4032117.cif.
;
_cod_original_cell_volume 2366.50(10)
_cod_original_sg_symbol_H-M 'P -1 '
_cod_database_code 4032113

loop_
_symmetry_equiv_pos_as_xyz
x,y,z
-x,-y,-z

loop_
_atom_site_label
_atom_site_type_symbol
_atom_site_fract_x
_atom_site_fract_y
_atom_site_fract_z
_atom_site_U_iso_or_equiv
_atom_site_occupancy
_atom_site_adp_type
_atom_site_refinement_flags_posn
C1 C 0.30172(7) 0.53968(6) -0.01014(7) 0.0129 1.0000 Uani .
C2 C 0.31418(7) 0.48155(7) -0.08641(7) 0.0142 1.0000 Uani .
C3 C 0.32803(7) 0.43391(7) -0.15494(7) 0.0141 1.0000 Uani .
C4 C 0.34613(7) 0.38100(6) -0.23141(6) 0.0125 1.0000 Uani .
C5 C 0.28867(7) 0.29050(7) -0.26737(7) 0.0134 1.0000 Uani .
C6 C 0.23868(7) 0.20992(7) -0.29724(7) 0.0136 1.0000 Uani .
C7 C 0.18095(7) 0.11841(6) -0.32896(6) 0.0125 1.0000 Uani .
C8 C 0.10609(7) 0.09003(7) -0.28665(7) 0.0140 1.0000 Uani .
C9 C 0.04085(7) 0.06412(7) -0.24791(7) 0.0142 1.0000 Uani .
C10 C -0.03048(7) 0.03189(7) -0.20351(7) 0.0137 1.0000 Uani .
C11 C -0.04438(7) 0.08959(7) -0.12769(7) 0.0149 1.0000 Uani .
C12 C -0.06025(7) 0.13589(7) -0.05955(7) 0.0146 1.0000 Uani .
C13 C -0.07847(7) 0.19069(6) 0.01608(6) 0.0125 1.0000 Uani .
C14 C -0.02310(7) 0.28258(7) 0.04791(7) 0.0135 1.0000 Uani .
C15 C 0.02606(7) 0.36412(7) 0.07602(7) 0.0137 1.0000 Uani .
C16 C 0.08163(7) 0.45636(6) 0.10709(7) 0.0126 1.0000 Uani .
C17 C 0.15832(7) 0.48455(6) 0.06663(7) 0.0140 1.0000 Uani .
C18 C 0.22566(7) 0.51051(6) 0.03030(7) 0.0139 1.0000 Uani .
C19 C 0.37301(7) 0.63443(7) 0.02686(7) 0.0142 1.0000 Uani .
C20 C 0.34918(7) 0.69770(6) 0.10625(7) 0.0138 1.0000 Uani .
C21 C 0.41961(7) 0.79475(7) 0.13194(7) 0.0152 1.0000 Uani .
C22 C 0.39950(8) 0.86388(7) 0.20974(7) 0.0164 1.0000 Uani .
C23 C 0.46918(8) 0.96131(7) 0.22955(7) 0.0161 1.0000 Uani .
C24 C 0.45635(8) 1.03102(7) 0.31008(7) 0.0164 1.0000 Uani .
C25 C 0.52606(8) 1.12843(7) 0.32921(7) 0.0184 1.0000 Uani .
C26 C 0.51036(10) 1.19821(8) 0.40895(9) 0.0259 1.0000 Uani .
C27 C 0.42682(7) 0.42036(6) -0.27253(6) 0.0129 1.0000 Uani .
C28 C 0.48219(8) 0.51308(7) -0.23739(7) 0.0172 1.0000 Uani .
C29 C 0.55845(9) 0.54933(8) -0.27604(8) 0.0229 1.0000 Uani .
C30 C 0.58065(9) 0.49375(9) -0.34953(8) 0.0257 1.0000 Uani .
C31 C 0.52552(9) 0.40199(8) -0.38509(8) 0.0232 1.0000 Uani .
C32 C 0.44931(8) 0.36536(7) -0.34690(7) 0.0170 1.0000 Uani .
C33 C 0.20042(7) 0.05258(6) -0.40521(6) 0.0127 1.0000 Uani .
C34 C 0.27752(8) 0.08133(7) -0.44685(7) 0.0156 1.0000 Uani .
C35 C 0.29614(8) 0.01937(8) -0.51820(7) 0.0187 1.0000 Uani .
C36 C 0.23831(8) -0.07195(8) -0.54927(7) 0.0201 1.0000 Uani .
C37 C 0.16171(9) -0.10135(8) -0.50830(8) 0.0208 1.0000 Uani .
C38 C 0.14278(8) -0.03981(7) -0.43659(7) 0.0175 1.0000 Uani .
C39 C -0.09519(7) -0.06723(7) -0.23495(7) 0.0150 1.0000 Uani .
C40 C -0.06982(7) -0.13202(7) -0.31266(7) 0.0150 1.0000 Uani .
C41 C -0.13836(8) -0.23034(7) -0.33580(7) 0.0164 1.0000 Uani .
C42 C -0.11814(8) -0.30048(7) -0.41270(7) 0.0173 1.0000 Uani .
C43 C -0.19034(8) -0.39641(7) -0.43420(7) 0.0162 1.0000 Uani .
C44 C -0.17393(8) -0.46863(7) -0.51153(7) 0.0177 1.0000 Uani .
C45 C -0.24375(8) -0.56573(7) -0.52965(8) 0.0196 1.0000 Uani .
C46 C -0.22732(10) -0.63639(8) -0.60830(9) 0.0287 1.0000 Uani .
C47 C -0.15667(7) 0.15268(6) 0.06067(7) 0.0128 1.0000 Uani .
C48 C -0.20730(8) 0.05700(7) 0.03329(7) 0.0174 1.0000 Uani .
C49 C -0.28161(9) 0.02272(7) 0.07465(9) 0.0221 1.0000 Uani .
C50 C -0.30612(9) 0.08264(8) 0.14420(8) 0.0230 1.0000 Uani .
C51 C -0.25583(9) 0.17746(8) 0.17237(8) 0.0226 1.0000 Uani .
C52 C -0.18168(8) 0.21235(7) 0.13083(7) 0.0178 1.0000 Uani .
C53 C 0.05704(7) 0.52461(6) 0.17846(7) 0.0133 1.0000 Uani .
C54 C -0.02066(8) 0.49593(7) 0.21923(7) 0.0185 1.0000 Uani .
C55 C -0.04629(8) 0.56130(8) 0.28408(8) 0.0219 1.0000 Uani .
C56 C 0.00443(9) 0.65594(8) 0.30896(8) 0.0220 1.0000 Uani .
C57 C 0.08166(10) 0.68528(8) 0.26866(8) 0.0241 1.0000 Uani .
C58 C 0.10825(9) 0.62009(7) 0.20423(8) 0.0204 1.0000 Uani .
C59 C 0.29736(8) 0.26631(7) 0.04828(7) 0.0171 1.0000 Uani .
Cl1 Cl 0.19595(2) 0.23803(2) -0.066735(19) 0.0253 1.0000 Uani .
Cl2 Cl 0.26979(2) 0.20160(2) 0.14193(2) 0.0283 1.0000 Uani .
Cl3 Cl 0.42658(2) 0.23700(2) 0.04678(2) 0.0305 1.0000 Uani .
H191 H 0.3645 0.6754 -0.0300 0.0182 1.0000 Uiso R
H192 H 0.4486 0.6140 0.0529 0.0189 1.0000 Uiso R
H201 H 0.3634 0.6596 0.1655 0.0166 1.0000 Uiso R
H202 H 0.2713 0.7142 0.0818 0.0173 1.0000 Uiso R
H211 H 0.4056 0.8315 0.0719 0.0192 1.0000 Uiso R
H212 H 0.4959 0.7785 0.1560 0.0197 1.0000 Uiso R
H221 H 0.3216 0.8798 0.1872 0.0208 1.0000 Uiso R
H222 H 0.4152 0.8286 0.2723 0.0221 1.0000 Uiso R
H231 H 0.5454 0.9437 0.2497 0.0202 1.0000 Uiso R
H232 H 0.4502 0.9976 0.1674 0.0203 1.0000 Uiso R
H241 H 0.3797 1.0485 0.2916 0.0218 1.0000 Uiso R
H242 H 0.4760 0.9959 0.3720 0.0202 1.0000 Uiso R
H251 H 0.5082 1.1642 0.2667 0.0232 1.0000 Uiso R
H252 H 0.6030 1.1107 0.3507 0.0223 1.0000 Uiso R
H261 H 0.5565 1.2592 0.4199 0.0397 1.0000 Uiso R
H262 H 0.5297 1.1652 0.4723 0.0387 1.0000 Uiso R
H263 H 0.4338 1.2181 0.3893 0.0392 1.0000 Uiso R
H281 H 0.4681 0.5521 -0.1874 0.0215 1.0000 Uiso R
H291 H 0.5948 0.6127 -0.2521 0.0285 1.0000 Uiso R
H301 H 0.6326 0.5187 -0.3757 0.0315 1.0000 Uiso R
H311 H 0.5395 0.3636 -0.4354 0.0288 1.0000 Uiso R
H321 H 0.4123 0.3032 -0.3710 0.0214 1.0000 Uiso R
H341 H 0.3168 0.1433 -0.4261 0.0192 1.0000 Uiso R
H351 H 0.3490 0.0401 -0.5454 0.0232 1.0000 Uiso R
H361 H 0.2518 -0.1139 -0.5984 0.0256 1.0000 Uiso R
H371 H 0.1225 -0.1637 -0.5289 0.0265 1.0000 Uiso R
H381 H 0.0902 -0.0593 -0.4088 0.0227 1.0000 Uiso R
H391 H -0.1722 -0.0520 -0.2615 0.0196 1.0000 Uiso R
H392 H -0.0825 -0.1056 -0.1752 0.0189 1.0000 Uiso R
H401 H 0.0075 -0.1468 -0.2873 0.0191 1.0000 Uiso R
H402 H -0.0854 -0.0950 -0.3736 0.0185 1.0000 Uiso R
H411 H -0.2168 -0.2146 -0.3605 0.0208 1.0000 Uiso R
H412 H -0.1241 -0.2663 -0.2744 0.0214 1.0000 Uiso R
H421 H -0.1320 -0.2659 -0.4748 0.0227 1.0000 Uiso R
H422 H -0.0418 -0.3182 -0.3882 0.0224 1.0000 Uiso R
H431 H -0.1751 -0.4312 -0.3718 0.0210 1.0000 Uiso R
H432 H -0.2665 -0.3774 -0.4573 0.0197 1.0000 Uiso R
H441 H -0.1911 -0.4339 -0.5739 0.0219 1.0000 Uiso R
H442 H -0.0967 -0.4856 -0.4902 0.0223 1.0000 Uiso R
H451 H -0.3205 -0.5481 -0.5510 0.0248 1.0000 Uiso R
H452 H -0.2273 -0.6000 -0.4669 0.0251 1.0000 Uiso R
H461 H -0.2716 -0.6978 -0.6179 0.0449 1.0000 Uiso R
H462 H -0.1504 -0.6533 -0.5876 0.0442 1.0000 Uiso R
H463 H -0.2466 -0.6038 -0.6714 0.0447 1.0000 Uiso R
H481 H -0.1911 0.0155 -0.0132 0.0215 1.0000 Uiso R
H491 H -0.3154 -0.0423 0.0553 0.0279 1.0000 Uiso R
H501 H -0.3574 0.0597 0.1726 0.0278 1.0000 Uiso R
H511 H -0.2715 0.2185 0.2205 0.0285 1.0000 Uiso R
H521 H -0.1479 0.2778 0.1493 0.0228 1.0000 Uiso R
H541 H -0.0561 0.4310 0.2023 0.0237 1.0000 Uiso R
H551 H -0.0996 0.5403 0.3113 0.0272 1.0000 Uiso R
H561 H -0.0140 0.7002 0.3525 0.0279 1.0000 Uiso R
H571 H 0.1162 0.7506 0.2853 0.0310 1.0000 Uiso R
H581 H 0.1621 0.6402 0.1771 0.0258 1.0000 Uiso R
H591 H 0.2987 0.3385 0.0639 0.0207 1.0000 Uiso R

loop_
_atom_site_aniso_label
_atom_site_aniso_U_11
_atom_site_aniso_U_22
_atom_site_aniso_U_33
_atom_site_aniso_U_23
_atom_site_aniso_U_13
_atom_site_aniso_U_12
C1 0.0133(4) 0.0125(3) 0.0135(4) -0.0003(3) 0.0055(3) -0.0001(3)
C2 0.0136(4) 0.0138(3) 0.0159(4) 0.0002(3) 0.0064(3) -0.0016(3)
C3 0.0139(4) 0.0137(3) 0.0152(4) 0.0000(3) 0.0059(3) -0.0014(3)
C4 0.0125(4) 0.0128(3) 0.0126(4) -0.0004(3) 0.0053(3) -0.0009(3)
C5 0.0133(4) 0.0152(3) 0.0131(4) -0.0008(3) 0.0066(3) -0.0009(3)
C6 0.0135(4) 0.0156(4) 0.0134(4) -0.0007(3) 0.0072(3) -0.0003(3)
C7 0.0130(4) 0.0129(3) 0.0122(4) -0.0013(3) 0.0057(3) -0.0018(3)
C8 0.0142(4) 0.0140(3) 0.0136(4) -0.0024(3) 0.0050(3) -0.0018(3)
C9 0.0149(4) 0.0143(3) 0.0132(4) -0.0026(3) 0.0052(3) -0.0014(3)
C10 0.0132(4) 0.0157(4) 0.0127(4) -0.0006(3) 0.0055(3) -0.0006(3)
C11 0.0142(4) 0.0157(4) 0.0160(4) 0.0001(3) 0.0071(3) -0.0018(3)
C12 0.0131(4) 0.0152(4) 0.0159(4) 0.0006(3) 0.0059(3) -0.0014(3)
C13 0.0128(4) 0.0122(3) 0.0134(4) -0.0001(3) 0.0058(3) 0.0000(3)
C14 0.0132(4) 0.0148(3) 0.0141(4) 0.0000(3) 0.0070(3) -0.0003(3)
C15 0.0136(4) 0.0149(3) 0.0142(4) 0.0001(3) 0.0069(3) 0.0009(3)
C16 0.0126(4) 0.0125(3) 0.0135(4) 0.0003(3) 0.0055(3) 0.0000(3)
C17 0.0147(4) 0.0129(3) 0.0145(4) -0.0012(3) 0.0054(3) 0.0002(3)
C18 0.0149(4) 0.0126(3) 0.0142(4) -0.0018(3) 0.0052(3) 0.0003(3)
C19 0.0139(4) 0.0140(3) 0.0161(4) -0.0014(3) 0.0073(3) -0.0017(3)
C20 0.0144(4) 0.0126(3) 0.0153(4) -0.0012(3) 0.0068(3) -0.0013(3)
C21 0.0154(4) 0.0130(3) 0.0186(4) -0.0017(3) 0.0081(3) -0.0015(3)
C22 0.0173(4) 0.0150(4) 0.0185(4) -0.0028(3) 0.0088(3) -0.0028(3)
C23 0.0174(4) 0.0148(4) 0.0174(4) -0.0026(3) 0.0084(3) -0.0025(3)
C24 0.0167(4) 0.0153(4) 0.0181(4) -0.0020(3) 0.0077(3) -0.0010(3)
C25 0.0198(4) 0.0159(4) 0.0199(4) -0.0036(3) 0.0080(4) -0.0019(3)
C26 0.0293(5) 0.0212(4) 0.0286(5) -0.0087(4) 0.0133(4) -0.0034(4)
C27 0.0131(4) 0.0138(3) 0.0123(4) 0.0001(3) 0.0054(3) -0.0012(3)
C28 0.0194(4) 0.0162(4) 0.0162(4) -0.0021(3) 0.0073(3) -0.0051(3)
C29 0.0248(5) 0.0225(4) 0.0215(5) -0.0009(4) 0.0096(4) -0.0107(4)
C30 0.0246(5) 0.0327(5) 0.0239(5) 0.0006(4) 0.0145(4) -0.0099(4)
C31 0.0256(5) 0.0278(5) 0.0218(5) -0.0037(4) 0.0160(4) -0.0045(4)
C32 0.0194(4) 0.0175(4) 0.0164(4) -0.0029(3) 0.0098(3) -0.0028(3)
C33 0.0126(4) 0.0138(3) 0.0122(4) -0.0013(3) 0.0053(3) -0.0006(3)
C34 0.0159(4) 0.0167(4) 0.0157(4) -0.0009(3) 0.0077(3) -0.0014(3)
C35 0.0185(4) 0.0240(4) 0.0159(4) -0.0012(3) 0.0090(3) 0.0024(3)
C36 0.0227(5) 0.0220(4) 0.0157(4) -0.0041(3) 0.0070(4) 0.0037(3)
C37 0.0234(5) 0.0178(4) 0.0195(4) -0.0060(3) 0.0065(4) -0.0021(3)
C38 0.0188(4) 0.0165(4) 0.0179(4) -0.0033(3) 0.0079(3) -0.0038(3)
C39 0.0150(4) 0.0164(4) 0.0151(4) -0.0008(3) 0.0075(3) -0.0035(3)
C40 0.0143(4) 0.0163(4) 0.0150(4) -0.0016(3) 0.0064(3) -0.0024(3)
C41 0.0188(4) 0.0158(4) 0.0167(4) -0.0016(3) 0.0093(3) -0.0039(3)
C42 0.0179(4) 0.0175(4) 0.0180(4) -0.0019(3) 0.0086(3) -0.0031(3)
C43 0.0170(4) 0.0164(4) 0.0155(4) -0.0013(3) 0.0067(3) -0.0026(3)
C44 0.0184(4) 0.0170(4) 0.0188(4) -0.0010(3) 0.0083(3) -0.0008(3)
C45 0.0223(5) 0.0161(4) 0.0208(4) -0.0013(3) 0.0083(4) -0.0019(3)
C46 0.0344(6) 0.0201(5) 0.0346(6) -0.0071(4) 0.0169(5) -0.0016(4)
C47 0.0128(4) 0.0133(3) 0.0135(4) 0.0010(3) 0.0063(3) 0.0001(3)
C48 0.0183(4) 0.0139(4) 0.0220(4) -0.0005(3) 0.0097(4) -0.0006(3)
C49 0.0220(5) 0.0158(4) 0.0317(5) 0.0034(4) 0.0138(4) -0.0030(3)
C50 0.0224(5) 0.0244(5) 0.0277(5) 0.0060(4) 0.0156(4) -0.0008(4)
C51 0.0252(5) 0.0253(5) 0.0233(5) -0.0016(4) 0.0162(4) -0.0014(4)
C52 0.0205(4) 0.0170(4) 0.0189(4) -0.0029(3) 0.0112(4) -0.0027(3)
C53 0.0141(4) 0.0129(3) 0.0131(4) 0.0000(3) 0.0051(3) 0.0006(3)
C54 0.0163(4) 0.0209(4) 0.0203(4) -0.0054(3) 0.0099(4) -0.0037(3)
C55 0.0169(4) 0.0298(5) 0.0216(5) -0.0064(4) 0.0107(4) -0.0003(4)
C56 0.0233(5) 0.0240(5) 0.0191(4) -0.0048(4) 0.0081(4) 0.0062(4)
C57 0.0345(6) 0.0155(4) 0.0249(5) -0.0045(4) 0.0144(4) -0.0013(4)
C58 0.0282(5) 0.0152(4) 0.0221(5) -0.0028(3) 0.0150(4) -0.0035(3)
C59 0.0188(4) 0.0152(4) 0.0187(4) 0.0006(3) 0.0084(3) -0.0015(3)
Cl1 0.02477(12) 0.03039(12) 0.01896(11) -0.00158(9) 0.00616(9) -0.00692(9)
Cl2 0.02399(12) 0.04085(15) 0.02463(12) 0.01232(11) 0.01313(10) 0.00125(10)
Cl3 0.01957(12) 0.03887(15) 0.03840(15) 0.00168(12) 0.01712(11) -0.00350(10)

loop_
_atom_type_symbol
_atom_type_scat_dispersion_real
_atom_type_scat_dispersion_imag
_atom_type_scat_Cromer_Mann_a1
_atom_type_scat_Cromer_Mann_b1
_atom_type_scat_Cromer_Mann_a2
_atom_type_scat_Cromer_Mann_b2
_atom_type_scat_Cromer_Mann_a3
_atom_type_scat_Cromer_Mann_b3
_atom_type_scat_Cromer_Mann_a4
_atom_type_scat_Cromer_Mann_b4
_atom_type_scat_Cromer_Mann_c
_atom_type_scat_source
C 0.0033 0.0016 2.3100 20.8439 1.0200 10.2075 1.5886 0.5687 0.8650 51.6512 0.2156 'International Tables Vol C 4.2.6.8 and 6.1.1.4'
H 0.0000 0.0000 0.4930 10.5109 0.3229 26.1257 0.1402 3.1424 0.0408 57.7998 0.0030 'International Tables Vol C 4.2.6.8 and 6.1.1.4'
N 0.0061 0.0033 12.2126 0.0057 3.1322 9.8933 2.0125 28.9975 1.1663 0.5826 -11.5290 'International Tables Vol C 4.2.6.8 and 6.1.1.4'
O 0.0106 0.0060 3.0485 13.2771 2.2868 5.7011 1.5463 0.3239 0.8670 32.9089 0.2508 'International Tables Vol C 4.2.6.8 and 6.1.1.4'
Cl 0.1484 0.1585 11.4604 0.0104 7.1964 1.1662 6.2556 18.5194 1.6455 47.7784 -9.5574 'International Tables Vol C 4.2.6.8 and 6.1.1.4'

loop_
_geom_angle_atom_site_label_1
_geom_angle_atom_site_label_2
_geom_angle_atom_site_label_3
_geom_angle
_geom_angle_publ_flag
C2 C1 C18 119.75(8) yes
C2 C1 C19 118.54(8) yes
C18 C1 C19 121.71(8) yes
C1 C2 C3 176.86(9) yes
C2 C3 C4 178.68(10) yes
C3 C4 C5 118.85(8) yes
C3 C4 C27 120.01(8) yes
C5 C4 C27 121.13(8) yes
C4 C5 C6 178.73(10) yes
C5 C6 C7 178.43(9) yes
C6 C7 C8 118.40(8) yes
C6 C7 C33 120.77(8) yes
C8 C7 C33 120.83(8) yes
C7 C8 C9 178.99(10) yes
C8 C9 C10 177.95(10) yes
C9 C10 C11 120.36(8) yes
C9 C10 C39 121.70(8) yes
C11 C10 C39 117.94(8) yes
C10 C11 C12 176.13(10) yes
C11 C12 C13 178.40(10) yes
C12 C13 C14 118.45(8) yes
C12 C13 C47 120.78(8) yes
C14 C13 C47 120.76(8) yes
C13 C14 C15 179.89(10) yes
C14 C15 C16 179.58(10) yes
C15 C16 C17 118.21(8) yes
C15 C16 C53 121.21(8) yes
C17 C16 C53 120.54(8) yes
C16 C17 C18 179.25(10) yes
C1 C18 C17 179.75(10) yes
C1 C19 C20 115.23(7) yes
C1 C19 H191 107.8 no
C20 C19 H191 108.8 no
C1 C19 H192 107.3 no
C20 C19 H192 109.4 no
H191 C19 H192 108.1 no
C19 C20 C21 110.57(7) yes
C19 C20 H201 109.5 no
C21 C20 H201 109.5 no
C19 C20 H202 109.4 no
C21 C20 H202 109.5 no
H201 C20 H202 108.3 no
C20 C21 C22 114.13(7) yes
C20 C21 H211 108.6 no
C22 C21 H211 108.2 no
C20 C21 H212 109.4 no
C22 C21 H212 108.4 no
H211 C21 H212 108.0 no
C21 C22 C23 111.74(8) yes
C21 C22 H221 109.5 no
C23 C22 H221 109.5 no
C21 C22 H222 109.6 no
C23 C22 H222 109.5 no
H221 C22 H222 106.8 no
C22 C23 C24 114.00(8) yes
C22 C23 H231 108.1 no
C24 C23 H231 108.4 no
C22 C23 H232 108.8 no
C24 C23 H232 108.7 no
H231 C23 H232 108.7 no
C23 C24 C25 113.66(8) yes
C23 C24 H241 109.5 no
C25 C24 H241 108.4 no
C23 C24 H242 109.1 no
C25 C24 H242 108.3 no
H241 C24 H242 107.8 no
C24 C25 C26 112.81(8) yes
C24 C25 H251 109.3 no
C26 C25 H251 109.1 no
C24 C25 H252 108.1 no
C26 C25 H252 108.8 no
H251 C25 H252 108.6 no
C25 C26 H261 110.7 no
C25 C26 H262 110.8 no
H261 C26 H262 107.6 no
C25 C26 H263 111.0 no
H261 C26 H263 108.1 no
H262 C26 H263 108.5 no
C4 C27 C28 120.56(8) yes
C4 C27 C32 120.54(8) yes
C28 C27 C32 118.90(8) yes
C27 C28 C29 120.22(9) yes
C27 C28 H281 120.6 no
C29 C28 H281 119.2 no
C28 C29 C30 120.40(9) yes
C28 C29 H291 119.4 no
C30 C29 H291 120.2 no
C29 C30 C31 119.63(9) yes
C29 C30 H301 120.1 no
C31 C30 H301 120.2 no
C30 C31 C32 120.29(10) yes
C30 C31 H311 120.5 no
C32 C31 H311 119.3 no
C27 C32 C31 120.56(9) yes
C27 C32 H321 119.4 no
C31 C32 H321 120.1 no
C7 C33 C34 120.48(8) yes
C7 C33 C38 120.71(8) yes
C34 C33 C38 118.81(8) yes
C33 C34 C35 120.51(9) yes
C33 C34 H341 119.3 no
C35 C34 H341 120.1 no
C34 C35 C36 120.35(9) yes
C34 C35 H351 119.3 no
C36 C35 H351 120.4 no
C35 C36 C37 119.63(9) yes
C35 C36 H361 119.6 no
C37 C36 H361 120.8 no
C36 C37 C38 120.37(9) yes
C36 C37 H371 120.0 no
C38 C37 H371 119.7 no
C33 C38 C37 120.33(9) yes
C33 C38 H381 119.1 no
C37 C38 H381 120.6 no
C10 C39 C40 115.80(7) yes
C10 C39 H391 107.5 no
C40 C39 H391 108.3 no
C10 C39 H392 107.6 no
C40 C39 H392 109.0 no
H391 C39 H392 108.3 no
C39 C40 C41 110.48(7) yes
C39 C40 H401 109.0 no
C41 C40 H401 109.5 no
C39 C40 H402 109.3 no
C41 C40 H402 109.4 no
H401 C40 H402 109.1 no
C40 C41 C42 114.26(8) yes
C40 C41 H411 109.0 no
C42 C41 H411 108.3 no
C40 C41 H412 109.2 no
C42 C41 H412 108.5 no
H411 C41 H412 107.4 no
C41 C42 C43 111.89(8) yes
C41 C42 H421 109.8 no
C43 C42 H421 108.9 no
C41 C42 H422 109.0 no
C43 C42 H422 109.2 no
H421 C42 H422 108.0 no
C42 C43 C44 113.88(8) yes
C42 C43 H431 108.3 no
C44 C43 H431 108.8 no
C42 C43 H432 108.3 no
C44 C43 H432 109.0 no
H431 C43 H432 108.5 no
C43 C44 C45 113.30(8) yes
C43 C44 H441 108.2 no
C45 C44 H441 109.4 no
C43 C44 H442 109.3 no
C45 C44 H442 108.9 no
H441 C44 H442 107.6 no
C44 C45 C46 112.51(9) yes
C44 C45 H451 108.3 no
C46 C45 H451 109.4 no
C44 C45 H452 109.4 no
C46 C45 H452 109.9 no
H451 C45 H452 107.2 no
C45 C46 H461 111.1 no
C45 C46 H462 109.6 no
H461 C46 H462 109.0 no
C45 C46 H463 110.2 no
H461 C46 H463 108.6 no
H462 C46 H463 108.3 no
C13 C47 C48 120.84(8) yes
C13 C47 C52 120.38(8) yes
C48 C47 C52 118.78(8) yes
C47 C48 C49 120.30(9) yes
C47 C48 H481 120.1 no
C49 C48 H481 119.6 no
C48 C49 C50 120.52(9) yes
C48 C49 H491 119.3 no
C50 C49 H491 120.2 no
C49 C50 C51 119.66(9) yes
C49 C50 H501 120.9 no
C51 C50 H501 119.4 no
C50 C51 C52 120.06(10) yes
C50 C51 H511 120.1 no
C52 C51 H511 119.8 no
C47 C52 C51 120.68(9) yes
C47 C52 H521 119.1 no
C51 C52 H521 120.2 no
C16 C53 C54 120.43(8) yes
C16 C53 C58 120.78(8) yes
C54 C53 C58 118.76(9) yes
C53 C54 C55 120.49(9) yes
C53 C54 H541 119.6 no
C55 C54 H541 119.9 no
C54 C55 C56 120.44(10) yes
C54 C55 H551 119.3 no
C56 C55 H551 120.3 no
C55 C56 C57 119.52(9) yes
C55 C56 H561 119.9 no
C57 C56 H561 120.6 no
C56 C57 C58 120.39(10) yes
C56 C57 H571 119.6 no
C58 C57 H571 120.0 no
C53 C58 C57 120.39(9) yes
C53 C58 H581 119.4 no
C57 C58 H581 120.2 no
Cl1 C59 Cl2 110.48(5) yes
Cl1 C59 Cl3 111.53(5) yes
Cl2 C59 Cl3 110.02(5) yes
Cl1 C59 H591 108.7 no
Cl2 C59 H591 108.2 no
Cl3 C59 H591 107.8 no

loop_
_geom_bond_atom_site_label_1
_geom_bond_atom_site_label_2
_geom_bond_distance
_geom_bond_publ_flag
C1 C2 1.3822(12) yes
C1 C18 1.3781(12) yes
C1 C19 1.5142(12) yes
C2 C3 1.2255(13) yes
C3 C4 1.3818(12) yes
C4 C5 1.3868(12) yes
C4 C27 1.4797(12) yes
C5 C6 1.2245(12) yes
C6 C7 1.3916(12) yes
C7 C8 1.3805(12) yes
C7 C33 1.4788(12) yes
C8 C9 1.2262(13) yes
C9 C10 1.3770(12) yes
C10 C11 1.3818(12) yes
C10 C39 1.5158(12) yes
C11 C12 1.2242(13) yes
C12 C13 1.3849(12) yes
C13 C14 1.3838(12) yes
C13 C47 1.4799(12) yes
C14 C15 1.2280(12) yes
C15 C16 1.3877(12) yes
C16 C17 1.3821(12) yes
C16 C53 1.4751(12) yes
C17 C18 1.2259(13) yes
C19 C20 1.5230(12) yes
C19 H191 0.975 no
C19 H192 0.983 no
C20 C21 1.5249(12) yes
C20 H201 0.973 no
C20 H202 0.995 no
C21 C22 1.5256(13) yes
C21 H211 0.973 no
C21 H212 0.975 no
C22 C23 1.5265(12) yes
C22 H221 0.994 no
C22 H222 0.991 no
C23 C24 1.5200(13) yes
C23 H231 0.980 no
C23 H232 0.989 no
C24 C25 1.5270(13) yes
C24 H241 0.987 no
C24 H242 0.979 no
C25 C26 1.5271(14) yes
C25 H251 0.992 no
C25 H252 0.989 no
C26 H261 0.975 no
C26 H262 0.982 no
C26 H263 0.995 no
C27 C28 1.3996(12) yes
C27 C32 1.3983(12) yes
C28 C29 1.3920(13) yes
C28 H281 0.947 no
C29 C30 1.3900(16) yes
C29 H291 0.949 no
C30 C31 1.3886(15) yes
C30 H301 0.948 no
C31 C32 1.3887(13) yes
C31 H311 0.946 no
C32 H321 0.938 no
C33 C34 1.4005(12) yes
C33 C38 1.4008(12) yes
C34 C35 1.3889(13) yes
C34 H341 0.943 no
C35 C36 1.3892(14) yes
C35 H351 0.951 no
C36 C37 1.3905(15) yes
C36 H361 0.955 no
C37 C38 1.3917(13) yes
C37 H371 0.946 no
C38 H381 0.948 no
C39 C40 1.5245(13) yes
C39 H391 0.981 no
C39 H392 0.983 no
C40 C41 1.5271(12) yes
C40 H401 0.983 no
C40 H402 0.983 no
C41 C42 1.5240(13) yes
C41 H411 1.000 no
C41 H412 0.983 no
C42 C43 1.5262(13) yes
C42 H421 0.983 no
C42 H422 0.981 no
C43 C44 1.5236(13) yes
C43 H431 0.986 no
C43 H432 0.984 no
C44 C45 1.5252(13) yes
C44 H441 0.983 no
C44 H442 0.990 no
C45 C46 1.5259(15) yes
C45 H451 0.986 no
C45 H452 0.985 no
C46 H461 0.968 no
C46 H462 0.986 no
C46 H463 0.976 no
C47 C48 1.3985(12) yes
C47 C52 1.3988(13) yes
C48 C49 1.3879(13) yes
C48 H481 0.939 no
C49 C50 1.3904(15) yes
C49 H491 0.949 no
C50 C51 1.3878(15) yes
C50 H501 0.953 no
C51 C52 1.3905(13) yes
C51 H511 0.950 no
C52 H521 0.952 no
C53 C54 1.3984(13) yes
C53 C58 1.3973(13) yes
C54 C55 1.3885(13) yes
C54 H541 0.953 no
C55 C56 1.3842(15) yes
C55 H551 0.957 no
C56 C57 1.3909(15) yes
C56 H561 0.944 no
C57 C58 1.3889(14) yes
C57 H571 0.953 no
C58 H581 0.958 no
C59 Cl1 1.7467(10) yes
C59 Cl2 1.7624(10) yes
C59 Cl3 1.7653(10) yes
C59 H591 0.978 no

loop_
_geom_hbond_atom_site_label_D
_geom_hbond_atom_site_label_H
_geom_hbond_atom_site_label_A
_geom_hbond_angle_DHA
_geom_hbond_distance_DH
_geom_hbond_distance_HA
_geom_hbond_distance_DA
_geom_hbond_publ_flag
C59 H591 C18 153.0 0.978 2.507 3.4061(14) yes
